data_2204287
loop_
_publ_author_name
'Howie, R. Alan'
'Wardell, James L.'

_publ_section_title
;
 (2-Methyl-2-phenylpropyl)triphenylstannane
;
_journal_issue 10
_journal_name_full 'Acta Crystallographica Section E'
_journal_page_first m1536
_journal_page_last m1538
_journal_paper_doi 10.1107/S160053680402330X
_journal_volume 60
_journal_year 2004
_chemical_formula_iupac '[Sn (C6 H5)3 (C10 H13)]'
_chemical_formula_moiety 'C28 H28 Sn'
_chemical_formula_sum 'C28 H28 Sn'
_chemical_formula_weight 483.19
_chemical_melting_point .367E-305
_chemical_name_common Neophyltriphenylstannane
_chemical_name_systematic
;
(2-Methyl-2-phenylpropyl)triphenylstannane
;
_space_group_IT_number 41
_symmetry_cell_setting orthorhombic
_symmetry_space_group_name_Hall 'A 2 -2ab'
_symmetry_space_group_name_H-M 'A b a 2'
_atom_sites_solution_hydrogens geom
_atom_sites_solution_primary heavy
_atom_sites_solution_secondary difmap
_cell_angle_alpha 90.00
_cell_angle_beta 90.00
_cell_angle_gamma 90.00
_cell_formula_units_Z 8
_cell_length_a 22.8724(5)
_cell_length_b 17.0573(4)
_cell_length_c 11.6326(3)
_cell_measurement_reflns_used 4339
_cell_measurement_temperature 120(2)
_cell_measurement_theta_max 27.48
_cell_measurement_theta_min 2.91
_cell_volume 4538.36(19)
_computing_cell_refinement 'DENZO and COLLECT'
_computing_data_collection 'DENZO (Otwinowski & Minor, 1997) and COLLECT (Hooft, 1998)'
_computing_data_reduction 'DENZO and COLLECT'
_computing_molecular_graphics 'ORTEP-3 for Windows (Farrugia, 1997)'
_computing_publication_material 'SHELXL97 and PLATON (Spek, 2003)'
_computing_structure_refinement 'SHELXL97 (Sheldrick, 1997)'
_computing_structure_solution 'SHELXS86 (Sheldrick, 1990)'
_diffrn_ambient_temperature 120(2)
_diffrn_detector_area_resol_mean 9.091
_diffrn_measured_fraction_theta_full 0.974
_diffrn_measured_fraction_theta_max 0.974
_diffrn_measurement_device_type 'Nonius KappaCCD area-detector'
_diffrn_measurement_method '\f and \w'
_diffrn_radiation_monochromator graphite
_diffrn_radiation_source 'Nonius FR591 rotating anode'
_diffrn_radiation_type MoK\a
_diffrn_radiation_wavelength 0.71073
_diffrn_reflns_av_R_equivalents 0.0477
_diffrn_reflns_av_sigmaI/netI 0.0453
_diffrn_reflns_limit_h_max 29
_diffrn_reflns_limit_h_min -26
_diffrn_reflns_limit_k_max 22
_diffrn_reflns_limit_k_min -18
_diffrn_reflns_limit_l_max 14
_diffrn_reflns_limit_l_min -10
_diffrn_reflns_number 7972
_diffrn_reflns_theta_full 27.48
_diffrn_reflns_theta_max 27.48
_diffrn_reflns_theta_min 2.98
_diffrn_standards_number 0
_exptl_absorpt_coefficient_mu 1.137
_exptl_absorpt_correction_T_max 0.711
_exptl_absorpt_correction_T_min 0.556
_exptl_absorpt_correction_type multi-scan
_exptl_absorpt_process_details '(SORTAV; Blessing, 1995, 1997)'
_exptl_crystal_colour colourless
_exptl_crystal_density_diffrn 1.414
_exptl_crystal_density_method 'not measured'
_exptl_crystal_description block
_exptl_crystal_F_000 1968
_exptl_crystal_size_max 0.60
_exptl_crystal_size_mid 0.35
_exptl_crystal_size_min 0.30
_refine_diff_density_max 0.745
_refine_diff_density_min -0.789
_refine_ls_abs_structure_details 'Flack (1983), 887 Friedel pairs'
_refine_ls_abs_structure_Flack 0.04(3)
_refine_ls_extinction_coef 0.00349(14)
_refine_ls_extinction_expression Fc^*^=kFc[1+0.001xFc^2^\l^3^/sin(2\q)]^-1/4^
_refine_ls_extinction_method SHELXL97
_refine_ls_goodness_of_fit_ref 1.076
_refine_ls_hydrogen_treatment constr
_refine_ls_matrix_type full
_refine_ls_number_parameters 265
_refine_ls_number_reflns 3545
_refine_ls_number_restraints 1
_refine_ls_restrained_S_all 1.076
_refine_ls_R_factor_all 0.0298
_refine_ls_R_factor_gt 0.0271
_refine_ls_shift/su_max 0.005
_refine_ls_shift/su_mean 0.000
_refine_ls_structure_factor_coef Fsqd
_refine_ls_weighting_details 'calc w = 1/[\s^2^(Fo^2^)+(0.0313P)^2^+2.271P] where P = (Fo^2^+2Fc^2^)/3'
_refine_ls_weighting_scheme calc
_refine_ls_wR_factor_gt 0.0660
_refine_ls_wR_factor_ref 0.0672
_reflns_number_gt 3358
_reflns_number_total 3545
_reflns_threshold_expression I>2\s(I)
_cod_data_source_file cf6377.cif
_cod_data_source_block I
_cod_database_code 2204287
_cod_database_fobs_code 2204287

loop_
_symmetry_equiv_pos_as_xyz
'x, y, z'
'-x, -y, z'
'-x+1/2, y+1/2, z'
'x+1/2, -y+1/2, z'
'x, y+1/2, z+1/2'
'-x, -y+1/2, z+1/2'
'-x+1/2, y+1, z+1/2'
'x+1/2, -y+1, z+1/2'

loop_
_atom_site_label
_atom_site_fract_x
_atom_site_fract_y
_atom_site_fract_z
_atom_site_U_iso_or_equiv
_atom_site_adp_type
_atom_site_calc_flag
_atom_site_refinement_flags
_atom_site_occupancy
_atom_site_type_symbol
Sn1 0.845344(7) 0.992790(9) 0.99869(6) 0.01462(8) Uani d . 1 Sn
C1 0.75596(12) 1.03149(18) 1.0202(3) 0.0181(8) Uani d . 1 C
H1A 0.7305 0.9881 0.9941 0.022 Uiso calc R 1 H
H1B 0.7492 1.0377 1.1038 0.022 Uiso calc R 1 H
C2 0.73376(14) 1.10661(18) 0.9619(3) 0.0183(7) Uani d . 1 C
C3 0.76558(12) 1.17785(16) 1.0106(4) 0.0236(7) Uani d . 1 C
H3A 0.7483 1.2258 0.9790 0.035 Uiso calc R 1 H
H3B 0.8070 1.1753 0.9897 0.035 Uiso calc R 1 H
H3C 0.7618 1.1782 1.0946 0.035 Uiso calc R 1 H
C4 0.74644(16) 1.1031(2) 0.8323(3) 0.0272(8) Uani d . 1 C
H4A 0.7299 1.0549 0.8002 0.041 Uiso calc R 1 H
H4B 0.7888 1.1037 0.8197 0.041 Uiso calc R 1 H
H4C 0.7287 1.1486 0.7944 0.041 Uiso calc R 1 H
C5 0.66819(13) 1.11003(17) 0.9846(4) 0.0185(8) Uani d . 1 C
C6 0.62981(15) 1.0626(2) 0.9223(4) 0.0283(8) Uani d . 1 C
H6 0.6446 1.0308 0.8619 0.034 Uiso calc R 1 H
C7 0.57044(15) 1.0612(2) 0.9473(4) 0.0377(10) Uani d . 1 C
H7 0.5451 1.0286 0.9036 0.045 Uiso calc R 1 H
C8 0.54811(15) 1.1062(2) 1.0342(4) 0.0379(12) Uani d . 1 C
H8 0.5076 1.1046 1.0516 0.046 Uiso calc R 1 H
C9 0.58504(16) 1.1536(2) 1.0957(4) 0.0295(9) Uani d . 1 C
H9 0.5698 1.1853 1.1557 0.035 Uiso calc R 1 H
C10 0.64437(15) 1.1557(2) 1.0713(3) 0.0217(8) Uani d . 1 C
H10 0.6692 1.1891 1.1149 0.026 Uiso calc R 1 H
C11 0.86120(18) 0.9211(3) 1.1464(4) 0.0191(9) Uani d . 1 C
C12 0.91749(16) 0.9093(2) 1.1890(3) 0.0258(8) Uani d . 1 C
H12 0.9496 0.9357 1.1547 0.031 Uiso calc R 1 H
C13 0.92684(17) 0.8593(2) 1.2811(3) 0.0329(9) Uani d . 1 C
H13 0.9653 0.8518 1.3098 0.039 Uiso calc R 1 H
C14 0.8805(2) 0.8205(3) 1.3313(4) 0.0360(11) Uani d . 1 C
H14 0.8873 0.7854 1.3933 0.043 Uiso calc R 1 H
C15 0.82512(19) 0.8324(3) 1.2919(4) 0.0380(10) Uani d . 1 C
H15 0.7932 0.8066 1.3280 0.046 Uiso calc R 1 H
C16 0.81499(15) 0.8818(2) 1.2002(3) 0.0271(8) Uani d . 1 C
H16 0.7762 0.8891 1.1732 0.032 Uiso calc R 1 H
C17 0.85054(13) 0.9177(3) 0.8511(4) 0.0152(9) Uani d . 1 C
C18 0.85421(13) 0.9461(2) 0.7388(3) 0.0195(7) Uani d . 1 C
H18 0.8537 1.0011 0.7258 0.023 Uiso calc R 1 H
C19 0.85860(15) 0.8958(2) 0.6464(3) 0.0218(8) Uani d . 1 C
H19 0.8610 0.9161 0.5705 0.026 Uiso calc R 1 H
C20 0.85941(16) 0.8161(3) 0.6648(4) 0.0254(9) Uani d . 1 C
H20 0.8622 0.7814 0.6011 0.030 Uiso calc R 1 H
C21 0.85618(15) 0.7860(2) 0.7749(3) 0.0244(8) Uani d . 1 C
H21 0.8572 0.7310 0.7871 0.029 Uiso calc R 1 H
C22 0.85135(12) 0.8369(2) 0.8677(3) 0.0192(7) Uani d . 1 C
H22 0.8486 0.8163 0.9433 0.023 Uiso calc R 1 H
C23 0.91309(12) 1.07891(15) 0.9837(3) 0.0160(7) Uani d . 1 C
C24 0.94898(13) 1.08020(19) 0.8880(3) 0.0223(7) Uani d . 1 C
H24 0.9432 1.0428 0.8287 0.027 Uiso calc R 1 H
C25 0.99346(13) 1.1356(2) 0.8774(4) 0.0263(9) Uani d . 1 C
H25 1.0174 1.1363 0.8106 0.032 Uiso calc R 1 H
C26 1.00264(13) 1.1892(2) 0.9640(4) 0.0267(11) Uani d . 1 C
H26 1.0330 1.2269 0.9572 0.032 Uiso calc R 1 H
C27 0.96772(16) 1.1881(2) 1.0605(3) 0.0268(8) Uani d . 1 C
H27 0.9740 1.2254 1.1200 0.032 Uiso calc R 1 H
C28 0.92344(15) 1.13297(19) 1.0712(3) 0.0234(8) Uani d . 1 C
H28 0.9000 1.1321 1.1386 0.028 Uiso calc R 1 H

loop_
_atom_site_aniso_label
_atom_site_aniso_U_11
_atom_site_aniso_U_22
_atom_site_aniso_U_33
_atom_site_aniso_U_12
_atom_site_aniso_U_13
_atom_site_aniso_U_23
Sn1 0.01299(11) 0.01505(11) 0.01581(13) 0.00074(6) 0.00005(16) -0.0003(2)
C1 0.0115(12) 0.0237(14) 0.019(2) 0.0051(11) 0.0021(13) 0.0003(15)
C2 0.0195(15) 0.0180(14) 0.0174(18) 0.0008(12) 0.0000(13) 0.0017(12)
C3 0.0196(14) 0.0187(12) 0.033(2) -0.0002(10) 0.0042(19) 0.001(2)
C4 0.0250(17) 0.041(2) 0.0159(19) 0.0098(16) 0.0050(15) 0.0088(17)
C5 0.0160(13) 0.0162(12) 0.023(2) 0.0019(10) 0.0006(16) 0.0035(17)
C6 0.0227(16) 0.0250(17) 0.037(2) 0.0012(15) -0.0026(18) -0.0072(17)
C7 0.0192(16) 0.0314(19) 0.063(3) -0.0014(16) -0.0090(18) -0.006(2)
C8 0.0164(16) 0.0363(19) 0.061(3) 0.0037(14) 0.0084(18) 0.011(2)
C9 0.0265(18) 0.0283(18) 0.034(2) 0.0122(15) 0.0087(17) 0.0077(17)
C10 0.0241(16) 0.0235(17) 0.017(2) 0.0067(14) 0.0008(15) 0.0035(15)
C11 0.0216(17) 0.017(2) 0.019(2) 0.0023(18) -0.0031(17) -0.0006(18)
C12 0.0206(16) 0.0315(18) 0.025(2) 0.0049(14) 0.0000(15) -0.0019(16)
C13 0.031(2) 0.039(2) 0.029(2) 0.0125(17) -0.0136(18) -0.0015(18)
C14 0.050(3) 0.039(3) 0.019(2) 0.018(2) 0.005(2) 0.0079(19)
C15 0.036(2) 0.041(2) 0.037(3) 0.0092(19) 0.012(2) 0.017(2)
C16 0.0196(16) 0.0318(18) 0.030(2) 0.0045(15) 0.0013(17) 0.0047(17)
C17 0.0129(14) 0.018(2) 0.015(2) 0.0020(13) -0.0005(13) -0.0036(18)
C18 0.0177(15) 0.0161(15) 0.0246(19) 0.0002(13) -0.0018(14) 0.0019(15)
C19 0.0222(17) 0.0281(18) 0.0150(18) 0.0007(14) -0.0001(15) -0.0004(16)
C20 0.0226(18) 0.022(2) 0.031(3) -0.0005(17) -0.0023(17) -0.0120(18)
C21 0.0266(17) 0.0149(16) 0.032(2) -0.0033(14) 0.0009(16) -0.0065(16)
C22 0.0174(14) 0.0182(16) 0.022(2) -0.0042(12) 0.0037(14) -0.0001(15)
C23 0.0134(12) 0.0136(11) 0.021(2) -0.0005(9) -0.0024(14) -0.0004(15)
C24 0.0184(15) 0.0217(16) 0.027(2) -0.0042(13) 0.0014(15) -0.0041(15)
C25 0.0179(16) 0.032(2) 0.029(2) -0.0046(13) 0.0009(16) 0.0026(19)
C26 0.0173(17) 0.0207(16) 0.042(3) -0.0012(12) -0.0056(14) -0.0027(16)
C27 0.0223(18) 0.0259(18) 0.032(2) 0.0004(15) -0.0065(18) -0.0122(17)
C28 0.0196(16) 0.0227(16) 0.028(2) 0.0022(13) -0.0021(15) -0.0063(16)

loop_
_atom_type_symbol
_atom_type_description
_atom_type_scat_dispersion_real
_atom_type_scat_dispersion_imag
_atom_type_scat_source
C C 0.0033 0.0016 'International Tables Vol C Tables 4.2.6.8 and 6.1.1.4'
H H 0.0000 0.0000 'International Tables Vol C Tables 4.2.6.8 and 6.1.1.4'
Sn Sn -0.6537 1.4246 'International Tables Vol C Tables 4.2.6.8 and 6.1.1.4'

loop_
_geom_angle_atom_site_label_1
_geom_angle_atom_site_label_2
_geom_angle_atom_site_label_3
_geom_angle
_geom_angle_publ_flag
C11 Sn1 C23 109.53(15) y
C11 Sn1 C17 106.97(11) y
C23 Sn1 C17 107.73(15) y
C11 Sn1 C1 103.98(15) y
C23 Sn1 C1 118.93(11) y
C17 Sn1 C1 109.10(13) y
C2 C1 Sn1 121.1(2) y
C2 C1 H1A 107.1 ?
Sn1 C1 H1A 107.1 ?
C2 C1 H1B 107.1 ?
Sn1 C1 H1B 107.1 ?
H1A C1 H1B 106.8 ?
C5 C2 C3 112.0(3) ?
C5 C2 C1 106.3(3) ?
C3 C2 C1 110.0(3) ?
C5 C2 C4 110.9(3) ?
C3 C2 C4 107.8(3) ?
C1 C2 C4 109.8(3) ?
C2 C3 H3A 109.5 ?
C2 C3 H3B 109.5 ?
H3A C3 H3B 109.5 ?
C2 C3 H3C 109.5 ?
H3A C3 H3C 109.5 ?
H3B C3 H3C 109.5 ?
C2 C4 H4A 109.5 ?
C2 C4 H4B 109.5 ?
H4A C4 H4B 109.5 ?
C2 C4 H4C 109.5 ?
H4A C4 H4C 109.5 ?
H4B C4 H4C 109.5 ?
C10 C5 C6 117.2(3) ?
C10 C5 C2 122.3(3) ?
C6 C5 C2 120.4(3) ?
C7 C6 C5 121.1(4) ?
C7 C6 H6 119.5 ?
C5 C6 H6 119.5 ?
C8 C7 C6 120.6(4) ?
C8 C7 H7 119.7 ?
C6 C7 H7 119.7 ?
C7 C8 C9 119.1(3) ?
C7 C8 H8 120.4 ?
C9 C8 H8 120.4 ?
C8 C9 C10 120.8(4) ?
C8 C9 H9 119.6 ?
C10 C9 H9 119.6 ?
C5 C10 C9 121.2(3) ?
C5 C10 H10 119.4 ?
C9 C10 H10 119.4 ?
C12 C11 C16 117.9(4) ?
C12 C11 Sn1 121.6(3) ?
C16 C11 Sn1 120.4(3) ?
C13 C12 C11 120.4(4) ?
C13 C12 H12 119.8 ?
C11 C12 H12 119.8 ?
C14 C13 C12 120.3(4) ?
C14 C13 H13 119.8 ?
C12 C13 H13 119.8 ?
C15 C14 C13 120.0(4) ?
C15 C14 H14 120.0 ?
C13 C14 H14 120.0 ?
C14 C15 C16 120.5(4) ?
C14 C15 H15 119.7 ?
C16 C15 H15 119.7 ?
C15 C16 C11 120.8(4) ?
C15 C16 H16 119.6 ?
C11 C16 H16 119.6 ?
C22 C17 C18 118.2(4) ?
C22 C17 Sn1 118.8(3) ?
C18 C17 Sn1 123.0(3) ?
C19 C18 C17 121.2(3) ?
C19 C18 H18 119.4 ?
C17 C18 H18 119.4 ?
C20 C19 C18 119.6(4) ?
C20 C19 H19 120.2 ?
C18 C19 H19 120.2 ?
C19 C20 C21 120.7(4) ?
C19 C20 H20 119.7 ?
C21 C20 H20 119.7 ?
C20 C21 C22 119.5(3) ?
C20 C21 H21 120.2 ?
C22 C21 H21 120.2 ?
C21 C22 C17 120.8(4) ?
C21 C22 H22 119.6 ?
C17 C22 H22 119.6 ?
C24 C23 C28 118.4(3) ?
C24 C23 Sn1 120.4(2) ?
C28 C23 Sn1 121.2(2) ?
C23 C24 C25 121.1(3) ?
C23 C24 H24 119.5 ?
C25 C24 H24 119.5 ?
C26 C25 C24 119.8(4) ?
C26 C25 H25 120.1 ?
C24 C25 H25 120.1 ?
C25 C26 C27 119.9(3) ?
C25 C26 H26 120.0 ?
C27 C26 H26 120.0 ?
C26 C27 C28 120.3(3) ?
C26 C27 H27 119.8 ?
C28 C27 H27 119.8 ?
C27 C28 C23 120.5(3) ?
C27 C28 H28 119.8 ?
C23 C28 H28 119.8 ?

loop_
_geom_bond_atom_site_label_1
_geom_bond_atom_site_label_2
_geom_bond_distance
_geom_bond_publ_flag
Sn1 C11 2.139(4) y
Sn1 C23 2.142(3) y
Sn1 C17 2.145(4) y
Sn1 C1 2.163(3) y
C1 C2 1.536(4) ?
C1 H1A 0.990 ?
C1 H1B 0.990 ?
C2 C5 1.524(4) ?
C2 C3 1.526(4) ?
C2 C4 1.536(5) ?
C3 H3A 0.980 ?
C3 H3B 0.980 ?
C3 H3C 0.980 ?
C4 H4A 0.980 ?
C4 H4B 0.980 ?
C4 H4C 0.980 ?
C5 C10 1.386(5) ?
C5 C6 1.397(5) ?
C6 C7 1.389(5) ?
C6 H6 0.950 ?
C7 C8 1.368(5) ?
C7 H7 0.950 ?
C8 C9 1.371(5) ?
C8 H8 0.950 ?
C9 C10 1.387(5) ?
C9 H9 0.950 ?
C10 H10 0.950 ?
C11 C12 1.394(5) ?
C11 C16 1.400(5) ?
C12 C13 1.386(5) ?
C12 H12 0.950 ?
C13 C14 1.379(6) ?
C13 H13 0.950 ?
C14 C15 1.363(6) ?
C14 H14 0.950 ?
C15 C16 1.378(5) ?
C15 H15 0.950 ?
C16 H16 0.950 ?
C17 C22 1.392(6) ?
C17 C18 1.397(6) ?
C18 C19 1.379(5) ?
C18 H18 0.950 ?
C19 C20 1.377(6) ?
C19 H19 0.950 ?
C20 C21 1.382(6) ?
C20 H20 0.950 ?
C21 C22 1.389(5) ?
C21 H21 0.950 ?
C22 H22 0.950 ?
C23 C24 1.383(5) ?
C23 C28 1.393(5) ?
C24 C25 1.394(4) ?
C24 H24 0.950 ?
C25 C26 1.377(6) ?
C25 H25 0.950 ?
C26 C27 1.378(6) ?
C26 H26 0.950 ?
C27 C28 1.388(5) ?
C27 H27 0.950 ?
C28 H28 0.950 ?

loop_
_geom_torsion_atom_site_label_1
_geom_torsion_atom_site_label_2
_geom_torsion_atom_site_label_3
_geom_torsion_atom_site_label_4
_geom_torsion
C12 C11 Sn1 C1 -155.0(3)
C16 C11 Sn1 C1 27.8(4)
C18 C17 Sn1 C1 81.4(3)
C22 C17 Sn1 C1 -99.8(3)
C24 C23 Sn1 C1 -122.4(3)
C28 C23 Sn1 C1 59.8(3)
C11 Sn1 C1 C2 156.5(3)
C17 Sn1 C1 C2 -89.6(3)
C23 Sn1 C1 C2 34.4(3)
Sn1 C1 C2 C3 -64.9(4)
Sn1 C1 C2 C4 53.6(3)
Sn1 C1 C2 C5 173.7(2)
C1 C2 C5 C6 -76.8(4)
C1 C2 C5 C10 99.0(4)
C3 C2 C5 C6 163.0(3)
C3 C2 C5 C10 -21.2(5)
C4 C2 C5 C6 42.5(5)
C4 C2 C5 C10 -141.6(3)

loop_
_cod_related_entry_id
_cod_related_entry_database
_cod_related_entry_code
1 ChemSpider 24733259
